data_7219424
loop_
_publ_author_name
'Podyachev, Sergey Nicolaevich'
'Masliy, Alexey Nicolaevich'
'Semenov, Vyacheslav Engelsovich'
'Syakaev, Victor Vasil'evich'
'Sudakova, Svetlana'
'Voronina, Julia Konstantinovna'
'Ivanov, Vladimir Timofeevich'
'Kuznetsov, Andrey Mikhailovich'
'Gogolashvili, Edward Lavrentievich'
'Reznik, Vladimir Savich'
'Konovalov, Alexander Ivanovich'

_publ_section_title
;
 Silver mediated duplex-type complexes of pyrimidinophanes and their
 acyclic counterparts
;
_journal_name_full 'RSC Adv.'
_journal_paper_doi 10.1039/C4RA14070B
_journal_year 2015
_chemical_formula_moiety 'C22 H28 Ag N9 O7 S2'
_chemical_formula_sum 'C22 H28 Ag N9 O7 S2'
_chemical_formula_weight 702.52
_chemical_name_common '2-thiomethyl-4-dimethylamino-6-methylpyrimidine with AgPic (silver picrate)'
_chemical_name_systematic '2-thiomethyl-4-dimethylamino-6-methylpyrimidine with AgPic (silver picrate)'
_space_group_IT_number 2
_symmetry_cell_setting triclinic
_symmetry_Int_Tables_number 2
_symmetry_space_group_name_Hall '-P 1'
_symmetry_space_group_name_H-M 'P -1'
_atom_sites_solution_hydrogens geom
_atom_sites_solution_primary direct
_atom_sites_solution_secondary difmap
_audit_creation_method SHELXL-97
_audit_update_record
;
2015-01-22 deposited with the CCDC.
2015-01-28 downloaded from the CCDC.
;
_cell_angle_alpha 100.5040(10)
_cell_angle_beta 94.3650(10)
_cell_angle_gamma 117.0140(10)
_cell_formula_units_Z 2
_cell_length_a 10.0321(12)
_cell_length_b 10.1496(12)
_cell_length_c 15.7844(19)
_cell_measurement_temperature 150(2)
_cell_measurement_theta_max 52
_cell_measurement_theta_min -3
_cell_volume 1384.5(3)
_computing_cell_refinement 'Bruker SAINT'
_computing_data_collection 'Bruker APEX2'
_computing_data_reduction 'Bruker SAINT'
_computing_structure_refinement 'SHELXL-97 (Sheldrick, 2008)'
_computing_structure_solution 'SHELXS-97 (Sheldrick, 2008)'
_diffrn_ambient_temperature 150(2)
_diffrn_measured_fraction_theta_full 0.989
_diffrn_measured_fraction_theta_max 0.989
_diffrn_measurement_device_type 'Bruker APEX-II CCD'
_diffrn_measurement_method '\w scans'
_diffrn_radiation_monochromator graphite
_diffrn_radiation_type MoK\a
_diffrn_radiation_wavelength 0.71073
_diffrn_reflns_av_R_equivalents 0.0530
_diffrn_reflns_av_sigmaI/netI 0.0536
_diffrn_reflns_limit_h_max 12
_diffrn_reflns_limit_h_min -12
_diffrn_reflns_limit_k_max 12
_diffrn_reflns_limit_k_min -12
_diffrn_reflns_limit_l_max 19
_diffrn_reflns_limit_l_min -19
_diffrn_reflns_number 10983
_diffrn_reflns_theta_full 26.00
_diffrn_reflns_theta_max 26.00
_diffrn_reflns_theta_min 2.32
_diffrn_source 'fine-focus sealed tube'
_diffrn_standards_number 10983
_exptl_absorpt_coefficient_mu 0.939
_exptl_absorpt_correction_T_max 0.9120
_exptl_absorpt_correction_T_min 0.7660
_exptl_absorpt_correction_type multi-scan
_exptl_crystal_colour colorless
_exptl_crystal_density_diffrn 1.685
_exptl_crystal_density_method 'not measured'
_exptl_crystal_description prizm
_exptl_crystal_F_000 716
_exptl_crystal_size_max 0.30
_exptl_crystal_size_mid 0.20
_exptl_crystal_size_min 0.10
_refine_diff_density_max 1.153
_refine_diff_density_min -0.662
_refine_diff_density_rms 0.093
_refine_ls_extinction_method none
_refine_ls_goodness_of_fit_ref 1.000
_refine_ls_hydrogen_treatment mixed
_refine_ls_matrix_type full
_refine_ls_number_parameters 377
_refine_ls_number_reflns 5374
_refine_ls_number_restraints 0
_refine_ls_restrained_S_all 1.000
_refine_ls_R_factor_all 0.0391
_refine_ls_R_factor_gt 0.0334
_refine_ls_shift/su_max 0.000
_refine_ls_shift/su_mean 0.000
_refine_ls_structure_factor_coef Fsqd
_refine_ls_weighting_details 'calc w=1/[\s^2^(Fo^2^)+(0.0480P)^2^+0.0000P] where P=(Fo^2^+2Fc^2^)/3'
_refine_ls_weighting_scheme calc
_refine_ls_wR_factor_gt 0.0832
_refine_ls_wR_factor_ref 0.0864
_reflns_number_gt 4645
_reflns_number_total 5374
_reflns_threshold_expression >2sigma(I)
_cod_data_source_file c4ra14070b2.cif
_cod_data_source_block 1012021
_cod_database_code 7219424

loop_
_symmetry_equiv_pos_as_xyz
'x, y, z'
'-x, -y, -z'

loop_
_atom_site_label
_atom_site_type_symbol
_atom_site_fract_x
_atom_site_fract_y
_atom_site_fract_z
_atom_site_U_iso_or_equiv
_atom_site_adp_type
_atom_site_occupancy
_atom_site_symmetry_multiplicity
_atom_site_calc_flag
_atom_site_refinement_flags
_atom_site_disorder_assembly
_atom_site_disorder_group
C2 C 0.3149(3) 0.3444(3) 0.22214(17) 0.0186(5) Uani 1 1 d . A 1
C4 C 0.2249(3) 0.4628(3) 0.31995(17) 0.0209(5) Uani 1 1 d . A 1
C5 C 0.1712(3) 0.5077(3) 0.25129(18) 0.0233(6) Uani 1 1 d . A 1
H5 H 0.1202 0.5667 0.2622 0.028 Uiso 1 1 calc R A 1
C6 C 0.1937(3) 0.4651(3) 0.16928(17) 0.0212(5) Uani 1 1 d . A 1
C7 C 0.1346(3) 0.5043(3) 0.09289(18) 0.0299(6) Uani 1 1 d . A 1
H71 H 0.2149 0.5454 0.0585 0.045 Uiso 1 1 calc R A 1
H72 H 0.1031 0.5808 0.1142 0.045 Uiso 1 1 calc R A 1
H73 H 0.0472 0.4124 0.0560 0.045 Uiso 1 1 calc R A 1
C9 C 0.4657(3) 0.2149(3) 0.3000(2) 0.0322(7) Uani 1 1 d . A 1
H91 H 0.5204 0.1556 0.2928 0.048 Uiso 1 1 calc R A 1
H92 H 0.3752 0.1613 0.3250 0.048 Uiso 1 1 calc R A 1
H93 H 0.5324 0.3155 0.3393 0.048 Uiso 1 1 calc R A 1
C11 C 0.2460(4) 0.4373(4) 0.4707(2) 0.0359(7) Uani 1 1 d . A 1
H111 H 0.1527 0.3524 0.4787 0.054 Uiso 1 1 calc R A 1
H112 H 0.2936 0.5158 0.5259 0.054 Uiso 1 1 calc R A 1
H113 H 0.3167 0.4000 0.4527 0.054 Uiso 1 1 calc R A 1
C12 C 0.1276(4) 0.5874(3) 0.4249(2) 0.0337(7) Uani 1 1 d . A 1
H121 H 0.1620 0.6724 0.3964 0.051 Uiso 1 1 calc R A 1
H122 H 0.1477 0.6273 0.4886 0.051 Uiso 1 1 calc R A 1
H123 H 0.0182 0.5200 0.4044 0.051 Uiso 1 1 calc R A 1
C14 C 0.3440(3) 0.3401(3) -0.16142(17) 0.0188(5) Uani 1 1 d . A 1
C16 C 0.4366(3) 0.2341(3) -0.26424(17) 0.0199(5) Uani 1 1 d . A 1
C17 C 0.4851(3) 0.1760(3) -0.20042(18) 0.0228(6) Uani 1 1 d . A 1
H17 H 0.5370 0.1190 -0.2147 0.027 Uiso 1 1 calc R A 1
C18 C 0.4557(3) 0.2035(3) -0.11835(17) 0.0213(5) Uani 1 1 d . A 1
C19 C 0.4957(3) 0.1405(3) -0.04818(18) 0.0285(6) Uani 1 1 d . A 1
H191 H 0.5532 0.0889 -0.0694 0.043 Uiso 1 1 calc R A 1
H192 H 0.4023 0.0675 -0.0324 0.043 Uiso 1 1 calc R A 1
H193 H 0.5578 0.2238 0.0035 0.043 Uiso 1 1 calc R A 1
C21 C 0.2011(3) 0.4840(3) -0.23009(19) 0.0266(6) Uani 1 1 d . A 1
H211 H 0.2896 0.5215 -0.2590 0.040 Uiso 1 1 calc R A 1
H212 H 0.1668 0.5608 -0.2185 0.040 Uiso 1 1 calc R A 1
H213 H 0.1187 0.3893 -0.2682 0.040 Uiso 1 1 calc R A 1
C25 C 0.9104(3) 0.1009(3) 0.75041(17) 0.0213(5) Uani 1 1 d . B 1
C26 C 0.9547(3) 0.0414(3) 0.67340(17) 0.0212(5) Uani 1 1 d . B 1
C27 C 1.0353(3) -0.0357(3) 0.67063(19) 0.0233(6) Uani 1 1 d . B 1
H27 H 1.0635 -0.0673 0.6177 0.028 Uiso 1 1 calc R B 1
C28 C 1.0755(3) -0.0672(3) 0.74795(18) 0.0222(6) Uani 1 1 d . B 1
C29 C 1.0406(3) -0.0166(3) 0.82582(18) 0.0222(6) Uani 1 1 d . B 1
H29 H 1.0718 -0.0364 0.8783 0.027 Uiso 1 1 calc R B 1
C30 C 0.9597(3) 0.0634(3) 0.82709(17) 0.0203(5) Uani 1 1 d . B 1
N1 N 0.2698(2) 0.3836(2) 0.15290(14) 0.0212(5) Uani 1 1 d . A 1
N3 N 0.2959(2) 0.3773(2) 0.30351(14) 0.0219(5) Uani 1 1 d . A 1
N10 N 0.2092(3) 0.5021(3) 0.40322(15) 0.0258(5) Uani 1 1 d . A 1
N13 N 0.3832(2) 0.2876(2) -0.09627(14) 0.0203(5) Uani 1 1 d . A 1
N15 N 0.3646(2) 0.3181(2) -0.24191(14) 0.0201(5) Uani 1 1 d . A 1
N32 N 0.9101(3) 0.0729(2) 0.59210(15) 0.0259(5) Uani 1 1 d . B 1
O37 O 1.1995(2) -0.1735(2) 0.81594(15) 0.0375(5) Uani 1 1 d . B 1
N38 N 0.9283(3) 0.1154(2) 0.91099(16) 0.0262(5) Uani 1 1 d . B 1
O31 O 0.8458(2) 0.1799(2) 0.74896(13) 0.0282(4) Uani 1 1 d . B 1
O33 O 0.7756(2) 0.0299(2) 0.56758(13) 0.0367(5) Uani 1 1 d . B 1
O34 O 1.0091(3) 0.1422(3) 0.55297(16) 0.0546(7) Uani 1 1 d . B 1
O36 O 1.1797(3) -0.2058(2) 0.67543(15) 0.0394(5) Uani 1 1 d . B 1
O39 O 1.0133(2) 0.1343(2) 0.97825(13) 0.0341(5) Uani 1 1 d . B 1
O40 O 0.8194(2) 0.1399(3) 0.91286(14) 0.0401(5) Uani 1 1 d . B 1
S8 S 0.40932(8) 0.23758(8) 0.19519(5) 0.02473(15) Uani 1 1 d . A 1
S20 S 0.25250(8) 0.44842(7) -0.12853(5) 0.02470(16) Uani 1 1 d . A 1
Ag1 Ag 0.32530(2) 0.33027(2) 0.028537(13) 0.02447(9) Uani 1 1 d . A 1
N22 N 0.4555(2) 0.2110(2) -0.34747(14) 0.0224(5) Uani 1 1 d . A 1
C23 C 0.3967(3) 0.2711(3) -0.40966(18) 0.0264(6) Uani 1 1 d . A 1
H231 H 0.2857 0.2238 -0.4159 0.040 Uiso 1 1 calc R A 1
H232 H 0.4240 0.2479 -0.4667 0.040 Uiso 1 1 calc R A 1
H233 H 0.4410 0.3818 -0.3880 0.040 Uiso 1 1 calc R A 1
C24 C 0.5173(3) 0.1110(3) -0.38050(19) 0.0306(6) Uani 1 1 d . A 1
H241 H 0.6090 0.1363 -0.3398 0.046 Uiso 1 1 calc R A 1
H242 H 0.5431 0.1244 -0.4381 0.046 Uiso 1 1 calc R A 1
H243 H 0.4413 0.0047 -0.3859 0.046 Uiso 1 1 calc R A 1
N35 N 1.1569(3) -0.1543(2) 0.74633(17) 0.0275(5) Uani 1 1 d . B 1

loop_
_atom_site_aniso_label
_atom_site_aniso_U_11
_atom_site_aniso_U_22
_atom_site_aniso_U_33
_atom_site_aniso_U_23
_atom_site_aniso_U_13
_atom_site_aniso_U_12
C2 0.0095(12) 0.0153(12) 0.0279(14) 0.0078(10) 0.0027(10) 0.0024(10)
C4 0.0130(12) 0.0205(13) 0.0268(14) 0.0084(11) 0.0038(10) 0.0051(11)
C5 0.0210(14) 0.0236(13) 0.0301(15) 0.0074(11) 0.0057(11) 0.0141(12)
C6 0.0161(13) 0.0191(12) 0.0266(14) 0.0067(11) 0.0015(11) 0.0067(11)
C7 0.0377(17) 0.0348(15) 0.0257(15) 0.0075(12) 0.0022(13) 0.0249(14)
C9 0.0239(15) 0.0363(16) 0.0453(18) 0.0207(14) 0.0060(13) 0.0180(14)
C11 0.0440(19) 0.0426(18) 0.0296(16) 0.0188(14) 0.0124(14) 0.0232(16)
C12 0.0418(18) 0.0362(16) 0.0307(16) 0.0116(13) 0.0175(14) 0.0220(15)
C14 0.0114(12) 0.0149(12) 0.0274(14) 0.0063(10) 0.0031(10) 0.0036(10)
C16 0.0139(12) 0.0183(12) 0.0256(14) 0.0062(10) 0.0026(10) 0.0060(10)
C17 0.0206(14) 0.0235(13) 0.0297(15) 0.0091(11) 0.0065(11) 0.0137(12)
C18 0.0153(13) 0.0177(12) 0.0281(14) 0.0086(11) 0.0013(11) 0.0049(11)
C19 0.0317(16) 0.0353(16) 0.0282(15) 0.0140(13) 0.0072(12) 0.0215(14)
C21 0.0203(14) 0.0221(13) 0.0395(16) 0.0140(12) 0.0028(12) 0.0100(12)
C25 0.0132(13) 0.0146(12) 0.0307(15) 0.0034(11) 0.0011(11) 0.0034(10)
C26 0.0157(13) 0.0186(12) 0.0270(14) 0.0073(11) 0.0040(11) 0.0056(11)
C27 0.0146(13) 0.0165(12) 0.0339(15) 0.0045(11) 0.0067(11) 0.0037(11)
C28 0.0133(13) 0.0147(12) 0.0366(16) 0.0056(11) 0.0031(11) 0.0056(10)
C29 0.0151(13) 0.0144(12) 0.0343(15) 0.0082(11) 0.0023(11) 0.0042(10)
C30 0.0142(12) 0.0164(12) 0.0259(14) 0.0031(10) 0.0037(10) 0.0043(10)
N1 0.0173(11) 0.0207(11) 0.0261(12) 0.0061(9) 0.0030(9) 0.0095(9)
N3 0.0160(11) 0.0195(11) 0.0274(12) 0.0085(9) 0.0042(9) 0.0052(9)
N10 0.0259(13) 0.0328(13) 0.0242(12) 0.0106(10) 0.0089(10) 0.0165(11)
N13 0.0159(11) 0.0212(11) 0.0258(12) 0.0078(9) 0.0049(9) 0.0096(9)
N15 0.0170(11) 0.0183(11) 0.0257(12) 0.0063(9) 0.0036(9) 0.0085(9)
N32 0.0265(13) 0.0229(11) 0.0293(13) 0.0042(10) 0.0034(10) 0.0138(10)
O37 0.0394(13) 0.0340(11) 0.0484(14) 0.0134(10) 0.0001(10) 0.0253(10)
N38 0.0254(13) 0.0215(11) 0.0330(13) 0.0085(10) 0.0079(11) 0.0112(10)
O31 0.0264(11) 0.0278(10) 0.0357(11) 0.0039(8) 0.0012(9) 0.0194(9)
O33 0.0219(11) 0.0469(13) 0.0375(12) 0.0072(10) -0.0034(9) 0.0159(10)
O34 0.0320(13) 0.0798(18) 0.0552(15) 0.0440(14) 0.0145(12) 0.0184(13)
O36 0.0394(13) 0.0407(12) 0.0484(14) 0.0061(10) 0.0131(11) 0.0286(11)
O39 0.0351(12) 0.0348(11) 0.0297(11) 0.0103(9) 0.0059(9) 0.0136(10)
O40 0.0369(13) 0.0479(13) 0.0444(13) 0.0091(11) 0.0140(10) 0.0274(11)
S8 0.0204(3) 0.0235(3) 0.0341(4) 0.0084(3) 0.0065(3) 0.0129(3)
S20 0.0263(4) 0.0231(3) 0.0312(4) 0.0085(3) 0.0083(3) 0.0161(3)
Ag1 0.02559(13) 0.02697(13) 0.02377(13) 0.00717(9) 0.00712(9) 0.01424(10)
N22 0.0228(12) 0.0260(11) 0.0218(11) 0.0059(9) 0.0041(9) 0.0143(10)
C23 0.0263(15) 0.0304(15) 0.0229(14) 0.0087(12) 0.0026(11) 0.0133(13)
C24 0.0339(17) 0.0388(16) 0.0277(15) 0.0080(13) 0.0099(13) 0.0239(14)
N35 0.0192(12) 0.0177(11) 0.0437(15) 0.0059(11) 0.0036(11) 0.0082(10)

loop_
_atom_type_symbol
_atom_type_description
_atom_type_scat_dispersion_real
_atom_type_scat_dispersion_imag
_atom_type_scat_source
C C 0.0033 0.0016 'International Tables Vol C Tables 4.2.6.8 and 6.1.1.4'
H H 0.0000 0.0000 'International Tables Vol C Tables 4.2.6.8 and 6.1.1.4'
N N 0.0061 0.0033 'International Tables Vol C Tables 4.2.6.8 and 6.1.1.4'
O O 0.0106 0.0060 'International Tables Vol C Tables 4.2.6.8 and 6.1.1.4'
S S 0.1246 0.1234 'International Tables Vol C Tables 4.2.6.8 and 6.1.1.4'
Ag Ag -0.8971 1.1015 'International Tables Vol C Tables 4.2.6.8 and 6.1.1.4'

loop_
_geom_angle_atom_site_label_1
_geom_angle_atom_site_label_2
_geom_angle_atom_site_label_3
_geom_angle
N3 C2 N1 127.6(2)
N3 C2 S8 119.71(19)
N1 C2 S8 112.73(19)
N10 C4 N3 117.4(2)
N10 C4 C5 122.4(2)
N3 C4 C5 120.2(2)
C6 C5 C4 118.7(2)
C6 C5 H5 120.7
C4 C5 H5 120.7
C5 C6 N1 121.4(2)
C5 C6 C7 121.3(2)
N1 C6 C7 117.2(2)
S8 C9 H91 109.5
S8 C9 H92 109.5
H91 C9 H92 109.5
S8 C9 H93 109.5
H91 C9 H93 109.5
H92 C9 H93 109.5
N15 C14 N13 127.8(2)
N15 C14 S20 119.14(18)
N13 C14 S20 113.04(18)
N22 C16 N15 116.4(2)
N22 C16 C17 123.9(2)
N15 C16 C17 119.7(2)
C18 C17 C16 118.6(2)
C18 C17 H17 120.7
C16 C17 H17 120.7
C17 C18 N13 121.5(2)
C17 C18 C19 122.3(2)
N13 C18 C19 116.2(2)
O31 C25 C26 122.6(2)
O31 C25 C30 126.2(2)
C26 C25 C30 111.1(2)
C27 C26 C25 126.3(2)
C27 C26 N32 118.1(2)
C25 C26 N32 115.5(2)
C26 C27 C28 117.8(3)
C26 C27 H27 121.1
C28 C27 H27 121.1
C29 C28 C27 121.5(2)
C29 C28 N35 119.4(2)
C27 C28 N35 119.1(2)
C28 C29 C30 119.5(2)
C28 C29 H29 120.3
C30 C29 H29 120.3
C29 C30 N38 116.9(2)
C29 C30 C25 123.7(2)
N38 C30 C25 119.3(2)
C2 N1 C6 115.6(2)
C2 N1 Ag1 121.21(16)
C6 N1 Ag1 123.10(17)
C2 N3 C4 116.5(2)
C4 N10 C12 120.4(2)
C4 N10 C11 121.4(2)
C12 N10 C11 117.2(2)
C14 N13 C18 115.3(2)
C14 N13 Ag1 120.30(16)
C18 N13 Ag1 124.34(17)
C14 N15 C16 117.0(2)
O34 N32 O33 123.3(2)
O34 N32 C26 118.5(2)
O33 N32 C26 118.2(2)
O40 N38 O39 122.5(2)
O40 N38 C30 119.0(2)
O39 N38 C30 118.5(2)
C2 S8 C9 102.23(13)
C14 S20 C21 101.73(13)
N13 Ag1 N1 177.26(7)
C16 N22 C24 121.0(2)
C16 N22 C23 120.0(2)
C24 N22 C23 118.6(2)
O37 N35 O36 123.1(2)
O37 N35 C28 118.4(2)
O36 N35 C28 118.5(2)

loop_
_geom_bond_atom_site_label_1
_geom_bond_atom_site_label_2
_geom_bond_distance
C2 N3 1.318(3)
C2 N1 1.344(3)
C2 S8 1.755(3)
C4 N10 1.345(3)
C4 N3 1.354(3)
C4 C5 1.410(4)
C5 C6 1.358(4)
C5 H5 0.9500
C6 N1 1.363(3)
C6 C7 1.498(4)
C7 H71 0.9800
C7 H72 0.9800
C7 H73 0.9800
C9 S8 1.795(3)
C9 H91 0.9800
C9 H92 0.9800
C9 H93 0.9800
C11 N10 1.456(3)
C11 H111 0.9800
C11 H112 0.9800
C11 H113 0.9800
C12 N10 1.454(3)
C12 H121 0.9800
C12 H122 0.9800
C12 H123 0.9800
C14 N15 1.298(3)
C14 N13 1.351(3)
C14 S20 1.761(2)
C16 N22 1.335(3)
C16 N15 1.364(3)
C16 C17 1.415(4)
C17 C18 1.358(4)
C17 H17 0.9500
C18 N13 1.369(3)
C18 C19 1.490(4)
C19 H191 0.9800
C19 H192 0.9800
C19 H193 0.9800
C21 S20 1.795(3)
C21 H211 0.9800
C21 H212 0.9800
C21 H213 0.9800
C25 O31 1.242(3)
C25 C26 1.448(4)
C25 C30 1.450(4)
C26 C27 1.356(4)
C26 N32 1.463(3)
C27 C28 1.392(4)
C27 H27 0.9500
C28 C29 1.377(4)
C28 N35 1.449(3)
C29 C30 1.382(4)
C29 H29 0.9500
C30 N38 1.446(3)
N1 Ag1 2.124(2)
N13 Ag1 2.121(2)
N32 O34 1.216(3)
N32 O33 1.218(3)
O37 N35 1.229(3)
N38 O40 1.227(3)
N38 O39 1.237(3)
O36 N35 1.230(3)
N22 C24 1.454(3)
N22 C23 1.463(3)
C23 H231 0.9800
C23 H232 0.9800
C23 H233 0.9800
C24 H241 0.9800
C24 H242 0.9800
C24 H243 0.9800

loop_
_geom_torsion_atom_site_label_1
_geom_torsion_atom_site_label_2
_geom_torsion_atom_site_label_3
_geom_torsion_atom_site_label_4
_geom_torsion
N10 C4 C5 C6 179.0(2)
N3 C4 C5 C6 -0.8(4)
C4 C5 C6 N1 -1.5(4)
C4 C5 C6 C7 177.8(2)
N22 C16 C17 C18 -178.2(2)
N15 C16 C17 C18 1.2(4)
C16 C17 C18 N13 -1.1(4)
C16 C17 C18 C19 176.9(2)
O31 C25 C26 C27 174.7(2)
C30 C25 C26 C27 -1.9(4)
O31 C25 C26 N32 -3.4(4)
C30 C25 C26 N32 179.9(2)
C25 C26 C27 C28 2.8(4)
N32 C26 C27 C28 -179.1(2)
C26 C27 C28 C29 -2.7(4)
C26 C27 C28 N35 177.8(2)
C27 C28 C29 C30 2.0(4)
N35 C28 C29 C30 -178.5(2)
C28 C29 C30 N38 -179.2(2)
C28 C29 C30 C25 -1.2(4)
O31 C25 C30 C29 -175.4(2)
C26 C25 C30 C29 1.1(3)
O31 C25 C30 N38 2.5(4)
C26 C25 C30 N38 178.9(2)
N3 C2 N1 C6 -0.9(4)
S8 C2 N1 C6 179.14(18)
N3 C2 N1 Ag1 175.98(19)
S8 C2 N1 Ag1 -3.9(2)
C5 C6 N1 C2 2.3(4)
C7 C6 N1 C2 -177.0(2)
C5 C6 N1 Ag1 -174.52(19)
C7 C6 N1 Ag1 6.1(3)
N1 C2 N3 C4 -1.3(4)
S8 C2 N3 C4 178.65(18)
N10 C4 N3 C2 -177.7(2)
C5 C4 N3 C2 2.1(3)
N3 C4 N10 C12 -177.0(2)
C5 C4 N10 C12 3.2(4)
N3 C4 N10 C11 -8.9(4)
C5 C4 N10 C11 171.3(3)
N15 C14 N13 C18 1.2(4)
S20 C14 N13 C18 -179.56(18)
N15 C14 N13 Ag1 -176.6(2)
S20 C14 N13 Ag1 2.6(2)
C17 C18 N13 C14 0.0(4)
C19 C18 N13 C14 -178.2(2)
C17 C18 N13 Ag1 177.74(19)
C19 C18 N13 Ag1 -0.4(3)
N13 C14 N15 C16 -1.1(4)
S20 C14 N15 C16 179.72(17)
N22 C16 N15 C14 179.3(2)
C17 C16 N15 C14 -0.2(4)
C27 C26 N32 O34 -56.5(3)
C25 C26 N32 O34 121.8(3)
C27 C26 N32 O33 124.3(3)
C25 C26 N32 O33 -57.4(3)
C29 C30 N38 O40 -156.0(2)
C25 C30 N38 O40 25.9(3)
C29 C30 N38 O39 24.4(3)
C25 C30 N38 O39 -153.7(2)
N3 C2 S8 C9 -3.7(2)
N1 C2 S8 C9 176.18(19)
N15 C14 S20 C21 4.4(2)
N13 C14 S20 C21 -174.84(18)
C14 N13 Ag1 N1 -38.7(17)
C18 N13 Ag1 N1 143.6(15)
C2 N1 Ag1 N13 -137.4(15)
C6 N1 Ag1 N13 39.3(17)
N15 C16 N22 C24 -174.0(2)
C17 C16 N22 C24 5.5(4)
N15 C16 N22 C23 -1.6(4)
C17 C16 N22 C23 177.8(2)
C29 C28 N35 O37 -3.8(4)
C27 C28 N35 O37 175.7(2)
C29 C28 N35 O36 176.0(2)
C27 C28 N35 O36 -4.4(4)
